data_1565175
loop_
_publ_author_name
'Warnock, Toyah M. C.'
'Rajkumar, Sundaram'
'Fitzpatrick, Matthew'
'Serpell, Christopher J.'
'Dingwall, Paul'
'Knipe, Peter Clarke'

_publ_section_title
;
 Chiral, Sequence-Definable Foldamer-Derived Macrocycles
;
_journal_name_full 'Chemical Science'
_journal_paper_doi 10.1039/D1SC05021D
_journal_year 2021
_chemical_absolute_configuration ad
_chemical_compound_source synthesis
_chemical_formula_moiety 'C20 H25 Cl N8 O2'
_chemical_formula_sum 'C20 H25 Cl N8 O2'
_chemical_formula_weight 444.93
_chemical_name_systematic 'Dimer 2d'
_space_group_IT_number 19
_space_group_name_Hall 'P 2ac 2ab'
_space_group_name_H-M_alt 'P 21 21 21'
_symmetry_cell_setting orthorhombic
_symmetry_space_group_name_Hall 'P 2ac 2ab'
_symmetry_space_group_name_H-M 'P 21 21 21'
_atom_sites_solution_hydrogens difmap
_atom_sites_solution_primary other
_audit_update_record
;
2021-01-20 deposited with the CCDC.	2021-11-03 downloaded from the CCDC.
;
_cell_angle_alpha 90
_cell_angle_beta 90
_cell_angle_gamma 90
_cell_formula_units_Z 4
_cell_length_a 8.9540(2)
_cell_length_b 14.9196(3)
_cell_length_c 16.0420(3)
_cell_measurement_reflns_used 4064
_cell_measurement_temperature 150
_cell_measurement_theta_max 71
_cell_measurement_theta_min 6
_cell_volume 2143.05(8)
_computing_cell_refinement
; 
 CrysAlisPro (Rigaku Oxford Diffraction, 2017) 
;
_computing_data_collection 'SuperNova, (Oxford Diffraction, 2010)'
_computing_data_reduction
; 
 CrysAlisPro (Rigaku Oxford Diffraction, 2017) 
;
_computing_molecular_graphics 'CAMERON (Watkin et al., 1996)'
_computing_publication_material 'CRYSTALS (Betteridge et al., 2003)'
_computing_structure_refinement 'CRYSTALS (Betteridge et al., 2003)'
_computing_structure_solution 'Superflip (Palatinus & Chapuis, 2007)'
_diffrn_ambient_pressure 100
_diffrn_ambient_temperature 150
_diffrn_measured_fraction_theta_full 0.996
_diffrn_measured_fraction_theta_max 0.988
_diffrn_measurement_device Area
_diffrn_measurement_device_type 'Oxford Diffraction SuperNova'
_diffrn_measurement_method \w
_diffrn_radiation_monochromator 'focussing mirrors'
_diffrn_radiation_type 'Cu K\a'
_diffrn_radiation_wavelength 1.54180
_diffrn_reflns_av_R_equivalents 0.026
_diffrn_reflns_av_unetI/netI 0.049
_diffrn_reflns_limit_h_max 10
_diffrn_reflns_limit_h_min -7
_diffrn_reflns_limit_k_max 18
_diffrn_reflns_limit_k_min -17
_diffrn_reflns_limit_l_max 19
_diffrn_reflns_limit_l_min -18
_diffrn_reflns_number 6522
_diffrn_reflns_theta_full 68.518
_diffrn_reflns_theta_max 71.373
_diffrn_reflns_theta_min 4.046
_diffrn_standards_number 0
_exptl_absorpt_coefficient_mu 1.875
_exptl_absorpt_correction_T_max 0.47
_exptl_absorpt_correction_T_min 0.36
_exptl_absorpt_correction_type multi-scan
_exptl_absorpt_process_details
; 
 CrysAlisPro (Rigaku Oxford Diffraction, 2017) 
;
_exptl_crystal_colour clear_pale_colourless
_exptl_crystal_density_diffrn 1.379
_exptl_crystal_density_meas ?
_exptl_crystal_density_method 'not measured'
_exptl_crystal_description needles
_exptl_crystal_F_000 936
_exptl_crystal_size_max 0.400
_exptl_crystal_size_mid 0.150
_exptl_crystal_size_min 0.100
_refine_diff_density_max 0.31
_refine_diff_density_min -0.20
_refine_ls_abs_structure_details
; 
 Parsons, Flack & Wagner (2013), 
 1679 Friedel Pairs 
;
_refine_ls_abs_structure_Flack -0.003(10)
_refine_ls_extinction_method None
_refine_ls_goodness_of_fit_ref 1.8710
_refine_ls_hydrogen_treatment mixed
_refine_ls_matrix_type full
_refine_ls_number_parameters 285
_refine_ls_number_reflns 4053
_refine_ls_number_restraints 4
_refine_ls_R_factor_all 0.0381
_refine_ls_R_factor_gt 0.0361
_refine_ls_shift/su_max 0.0018002
_refine_ls_shift/su_mean 0.0003283
_refine_ls_structure_factor_coef Fsqd
_refine_ls_weighting_details
;
 Method, part 1, Chebychev polynomial, (Watkin, 1994, Prince, 1982) 
 [weight] = 1.0/[A~0~*T~0~(x)+A~1~*T~1~(x) ... +A~n-1~]*T~n-1~(x)] 
 where A~i~ are the Chebychev coefficients listed below and x= Fcalc/Fmax 
 Method = Robust Weighting (Prince, 1982) 
 W = [weight] * [1-(deltaF/6*sigmaF)^2^]^2^ 
 A~i~ are: 
 353. 469. 155. 
;
_refine_ls_weighting_scheme calc
_refine_ls_wR_factor_all 0.0429
_refine_ls_wR_factor_gt 0.0423
_refine_ls_wR_factor_ref 0.0429
_reflns_limit_h_max 10
_reflns_limit_h_min -10
_reflns_limit_k_max 18
_reflns_limit_k_min 0
_reflns_limit_l_max 19
_reflns_limit_l_min 0
_reflns_number_gt 3865
_reflns_number_total 4053
_reflns_threshold_expression I>2.0\s(I)
_oxford_diffrn_Wilson_B_factor 2.25
_oxford_diffrn_Wilson_scale 0.03
_oxford_refine_ls_r_factor_ref 0.0381
_oxford_refine_ls_scale 4.53(2)
_oxford_reflns_number_all 4053
_cod_data_source_file d1sc05021d2.cif
_cod_data_source_block I
_cod_depositor_comments
;
The following automatic conversions were performed:

data item '_exptl_crystal_density_meas' value 'not measured' was
changed to '?' -- the value is perceived as not measured.

Automatic conversion script
Id: cif_fix_values 7556 2019-12-06 15:28:31Z antanas 
;
_cod_original_sg_symbol_H-M 'P 21 21 21 '
_cod_database_code 1565175
_oxford_refine_reflns_threshold_expression_ref I>-3.0\s(I)
_oxford_hooft_y -0.001(9)
_oxford_bijvoet_difference -0.003(10)
_oxford_refined_flack_x 0.013(16)

loop_
_symmetry_equiv_pos_as_xyz
x,y,z
-x+1/2,-y,z+1/2
x+1/2,-y+1/2,-z
-x,y+1/2,-z+1/2

loop_
_atom_site_label
_atom_site_type_symbol
_atom_site_fract_x
_atom_site_fract_y
_atom_site_fract_z
_atom_site_U_iso_or_equiv
_atom_site_occupancy
_atom_site_adp_type
_atom_site_refinement_flags_posn
_atom_site_refinement_flags_adp
_atom_site_refinement_flags_occupancy
_atom_site_disorder_assembly
_atom_site_disorder_group
_atom_site_attached_hydrogens
O1 O 0.71036(19) 0.38551(12) 0.54740(10) 0.0296 1.0000 Uani . . . . . .
C2 C 0.8399(3) 0.36413(16) 0.54223(14) 0.0211 1.0000 Uani . . . . . .
N3 N 0.9213(2) 0.31178(12) 0.59771(11) 0.0179 1.0000 Uani . . . . . .
C4 C 0.8625(3) 0.26935(16) 0.66799(13) 0.0174 1.0000 Uani . . . . . .
N5 N 0.9612(2) 0.22032(12) 0.71130(12) 0.0214 1.0000 Uani . . . . . .
C6 C 0.9045(3) 0.17811(16) 0.77788(15) 0.0242 1.0000 Uani . . . . . .
N7 N 0.7654(2) 0.17869(13) 0.80567(11) 0.0227 1.0000 Uani . . . . . .
C8 C 0.6694(3) 0.22808(17) 0.76044(14) 0.0196 1.0000 Uani . . . . . .
C9 C 0.7123(3) 0.27693(15) 0.69065(13) 0.0177 1.0000 Uani . . . . . .
N10 N 0.5227(2) 0.22737(13) 0.78866(12) 0.0218 1.0000 Uani . . . . . .
C11 C 0.4805(3) 0.18084(17) 0.86723(14) 0.0210 1.0000 Uani . . . . . .
C12 C 0.5316(3) 0.23254(15) 0.94505(14) 0.0248 1.0000 Uani . . . . . .
C13 C 0.4919(3) 0.17893(17) 1.02316(14) 0.0342 1.0000 Uani . . . . . .
C14 C 0.4724(3) 0.32873(16) 0.94943(17) 0.0418 1.0000 Uani . . . . . .
C15 C 0.3081(3) 0.17240(18) 0.85834(15) 0.0268 1.0000 Uani D . . . . .
N16 N 0.2769(2) 0.21780(19) 0.78125(15) 0.0438 1.0000 Uani D . . . . .
C17 C 0.3985(3) 0.24604(19) 0.73950(17) 0.0342 1.0000 Uani D . . . . .
O18 O 0.4000(2) 0.28088(15) 0.67120(12) 0.0521 1.0000 Uani . . . . . .
C19 C 1.0737(3) 0.29194(15) 0.56680(14) 0.0219 1.0000 Uani . . . . . .
C20 C 1.0931(3) 0.35918(15) 0.49443(13) 0.0199 1.0000 Uani . . . . . .
N21 N 0.9376(2) 0.38823(13) 0.47883(11) 0.0209 1.0000 Uani . . . . . .
C22 C 0.8967(3) 0.43227(16) 0.40584(14) 0.0250 1.0000 Uani . . . . . .
N23 N 1.0094(2) 0.44421(14) 0.35108(11) 0.0291 1.0000 Uani . . . . . .
C24 C 0.9727(4) 0.48746(17) 0.28114(17) 0.0383 1.0000 Uani . . . . . .
N25 N 0.8391(3) 0.51831(15) 0.25851(13) 0.0372 1.0000 Uani . . . . . .
C26 C 0.7342(3) 0.50415(19) 0.31435(16) 0.0350 1.0000 Uani . . . . . .
C27 C 0.7522(3) 0.46176(17) 0.39048(14) 0.0272 1.0000 Uani . . . . . .
C28 C 1.1956(3) 0.43920(16) 0.51385(15) 0.0220 1.0000 Uani . . . . . .
C29 C 1.3596(3) 0.41060(17) 0.50693(17) 0.0307 1.0000 Uani . . . . . .
C30 C 1.1626(3) 0.48163(16) 0.59723(16) 0.0334 1.0000 Uani . . . . . .
Cl1 Cl 0.55567(9) 0.54146(5) 0.28831(5) 0.0471 1.0000 Uani . . . . . .
H61 H 0.9750 0.1428 0.8095 0.0312 1.0000 Uiso R . . . . .
H91 H 0.6425 0.3116 0.6610 0.0234 1.0000 Uiso R . . . . .
H111 H 0.5235 0.1199 0.8691 0.0281 1.0000 Uiso R . . . . .
H121 H 0.6439 0.2378 0.9411 0.0319 1.0000 Uiso R . . . . .
H132 H 0.5305 0.2076 1.0725 0.0523 1.0000 Uiso R . . . . .
H131 H 0.5323 0.1199 1.0213 0.0535 1.0000 Uiso R . . . . .
H133 H 0.3826 0.1770 1.0273 0.0532 1.0000 Uiso R . . . . .
H142 H 0.5132 0.3574 0.9990 0.0622 1.0000 Uiso R . . . . .
H141 H 0.3621 0.3264 0.9521 0.0632 1.0000 Uiso R . . . . .
H143 H 0.5013 0.3601 0.9001 0.0630 1.0000 Uiso R . . . . .
H152 H 0.2582 0.2015 0.9051 0.0331 1.0000 Uiso R . . . . .
H151 H 0.2805 0.1068 0.8533 0.0346 1.0000 Uiso R . . . . .
H192 H 1.1492 0.3013 0.6099 0.0278 1.0000 Uiso R . . . . .
H191 H 1.0793 0.2288 0.5484 0.0286 1.0000 Uiso R . . . . .
H201 H 1.1351 0.3259 0.4454 0.0251 1.0000 Uiso R . . . . .
H241 H 1.0536 0.4975 0.2414 0.0449 1.0000 Uiso R . . . . .
H271 H 0.6722 0.4546 0.4275 0.0358 1.0000 Uiso R . . . . .
H281 H 1.1779 0.4854 0.4698 0.0277 1.0000 Uiso R . . . . .
H293 H 1.4240 0.4593 0.5236 0.0474 1.0000 Uiso R . . . . .
H292 H 1.3768 0.3602 0.5425 0.0482 1.0000 Uiso R . . . . .
H291 H 1.3801 0.3920 0.4495 0.0480 1.0000 Uiso R . . . . .
H303 H 1.2193 0.5368 0.6030 0.0520 1.0000 Uiso R . . . . .
H302 H 1.1944 0.4412 0.6415 0.0515 1.0000 Uiso R . . . . .
H301 H 1.0572 0.4938 0.6033 0.0520 1.0000 Uiso R . . . . .
H161 H 0.1906(19) 0.2249(19) 0.7612(13) 0.053(2) 1.0000 Uiso D . . . . .

loop_
_atom_site_aniso_label
_atom_site_aniso_U_11
_atom_site_aniso_U_22
_atom_site_aniso_U_33
_atom_site_aniso_U_23
_atom_site_aniso_U_13
_atom_site_aniso_U_12
O1 0.0173(9) 0.0471(12) 0.0245(9) 0.0138(9) 0.0008(8) 0.0038(9)
C2 0.0215(14) 0.0248(14) 0.0171(12) -0.0013(10) -0.0021(10) -0.0044(11)
N3 0.0152(10) 0.0215(10) 0.0170(9) 0.0025(8) 0.0013(8) 0.0001(9)
C4 0.0193(12) 0.0169(12) 0.0159(11) -0.0035(10) -0.0020(9) -0.0022(10)
N5 0.0167(9) 0.0264(11) 0.0211(10) 0.0054(10) -0.0003(9) 0.0008(9)
C6 0.0183(12) 0.0283(13) 0.0261(12) 0.0095(11) -0.0025(11) 0.0032(11)
N7 0.0176(11) 0.0285(12) 0.0220(10) 0.0065(10) 0.0001(9) 0.0006(9)
C8 0.0160(12) 0.0245(13) 0.0184(12) -0.0012(10) -0.0023(10) -0.0017(11)
C9 0.0169(11) 0.0217(12) 0.0144(11) 0.0037(10) -0.0020(10) -0.0008(10)
N10 0.0144(10) 0.0318(11) 0.0193(10) 0.0062(10) 0.0020(9) -0.0017(9)
C11 0.0193(13) 0.0254(13) 0.0184(12) 0.0072(10) 0.0030(10) 0.0002(11)
C12 0.0256(13) 0.0268(14) 0.0220(12) 0.0009(11) 0.0030(11) -0.0012(12)
C13 0.0401(17) 0.0409(17) 0.0217(13) 0.0003(12) 0.0033(12) 0.0011(14)
C14 0.055(2) 0.0306(16) 0.0395(16) -0.0053(13) 0.0031(16) -0.0018(16)
C15 0.0202(14) 0.0349(16) 0.0253(13) 0.0039(12) 0.0052(11) -0.0027(12)
N16 0.0128(11) 0.0737(19) 0.0449(14) 0.0302(14) -0.0008(11) -0.0014(12)
C17 0.0192(14) 0.0460(18) 0.0373(16) 0.0141(13) -0.0011(12) -0.0020(13)
O18 0.0205(10) 0.0892(17) 0.0466(13) 0.0467(12) -0.0078(9) -0.0053(11)
C19 0.0208(13) 0.0224(13) 0.0226(12) 0.0043(10) 0.0036(11) -0.0006(11)
C20 0.0205(13) 0.0230(13) 0.0160(11) -0.0004(10) 0.0045(10) -0.0005(11)
N21 0.0187(11) 0.0290(11) 0.0151(9) 0.0040(8) 0.0002(9) -0.0006(10)
C22 0.0357(16) 0.0230(14) 0.0164(12) 0.0008(10) 0.0006(11) -0.0054(12)
N23 0.0427(14) 0.0300(13) 0.0147(10) 0.0038(9) 0.0067(10) -0.0045(11)
C24 0.057(2) 0.0371(16) 0.0207(13) 0.0005(13) 0.0091(14) -0.0087(15)
N25 0.0625(18) 0.0300(14) 0.0190(12) 0.0043(10) -0.0018(12) -0.0043(12)
C26 0.0471(18) 0.0327(16) 0.0252(14) -0.0017(12) -0.0099(14) -0.0042(14)
C27 0.0348(16) 0.0262(14) 0.0205(12) 0.0069(12) -0.0066(11) -0.0055(12)
C28 0.0191(13) 0.0228(13) 0.0240(13) 0.0028(11) 0.0011(10) -0.0033(11)
C29 0.0229(15) 0.0326(16) 0.0366(16) 0.0084(12) 0.0055(12) 0.0002(11)
C30 0.0356(17) 0.0315(16) 0.0331(15) -0.0121(12) 0.0028(13) -0.0041(13)
Cl1 0.0560(5) 0.0467(4) 0.0385(4) 0.0146(4) -0.0224(4) 0.0014(4)

loop_
_atom_type_symbol
_atom_type_scat_dispersion_real
_atom_type_scat_dispersion_imag
_atom_type_scat_Cromer_Mann_a1
_atom_type_scat_Cromer_Mann_b1
_atom_type_scat_Cromer_Mann_a2
_atom_type_scat_Cromer_Mann_b2
_atom_type_scat_Cromer_Mann_a3
_atom_type_scat_Cromer_Mann_b3
_atom_type_scat_Cromer_Mann_a4
_atom_type_scat_Cromer_Mann_b4
_atom_type_scat_Cromer_Mann_c
_atom_type_scat_source
C 0.0181 0.0091 2.3100 20.8439 1.0200 10.2075 1.5886 0.5687 0.8650 51.6512 0.2156 'International Tables Vol C 4.2.6.8 and 6.1.1.4'
H 0.0000 0.0000 0.4930 10.5109 0.3229 26.1257 0.1402 3.1424 0.0408 57.7998 0.0030 'International Tables Vol C 4.2.6.8 and 6.1.1.4'
N 0.0311 0.0180 12.2126 0.0057 3.1322 9.8933 2.0125 28.9975 1.1663 0.5826 -11.5290 'International Tables Vol C 4.2.6.8 and 6.1.1.4'
O 0.0492 0.0322 3.0485 13.2771 2.2868 5.7011 1.5463 0.3239 0.8670 32.9089 0.2508 'International Tables Vol C 4.2.6.8 and 6.1.1.4'
Cl 0.3639 0.7018 11.4604 0.0104 7.1964 1.1662 6.2556 18.5194 1.6455 47.7784 -9.5574 'International Tables Vol C 4.2.6.8 and 6.1.1.4'

loop_
_geom_angle_atom_site_label_1
_geom_angle_site_symmetry_1
_geom_angle_atom_site_label_2
_geom_angle_site_symmetry_2
_geom_angle_atom_site_label_3
_geom_angle_site_symmetry_3
_geom_angle
_geom_angle_publ_flag
O1 . C2 . N3 . 127.5(2) yes
O1 . C2 . N21 . 126.0(2) yes
N3 . C2 . N21 . 106.47(19) yes
C2 . N3 . C4 . 124.97(19) yes
C2 . N3 . C19 . 112.40(18) yes
C4 . N3 . C19 . 121.83(19) yes
N3 . C4 . N5 . 114.6(2) yes
N3 . C4 . C9 . 122.5(2) yes
N5 . C4 . C9 . 122.9(2) yes
C4 . N5 . C6 . 114.8(2) yes
N5 . C6 . N7 . 128.5(2) yes
N5 . C6 . H61 . 115.3 no
N7 . C6 . H61 . 116.2 no
C6 . N7 . C8 . 115.1(2) yes
N7 . C8 . C9 . 123.0(2) yes
N7 . C8 . N10 . 115.1(2) yes
C9 . C8 . N10 . 121.9(2) yes
C4 . C9 . C8 . 115.7(2) yes
C4 . C9 . H91 . 123.5 no
C8 . C9 . H91 . 120.8 no
C8 . N10 . C11 . 121.32(19) yes
C8 . N10 . C17 . 124.7(2) yes
C11 . N10 . C17 . 111.72(18) yes
N10 . C11 . C12 . 112.22(19) yes
N10 . C11 . C15 . 102.26(19) yes
C12 . C11 . C15 . 114.2(2) yes
N10 . C11 . H111 . 110.8 no
C12 . C11 . H111 . 108.8 no
C15 . C11 . H111 . 108.4 no
C11 . C12 . C13 . 109.50(19) yes
C11 . C12 . C14 . 113.8(2) yes
C13 . C12 . C14 . 111.8(2) yes
C11 . C12 . H121 . 106.5 no
C13 . C12 . H121 . 108.9 no
C14 . C12 . H121 . 106.0 no
C12 . C13 . H132 . 111.0 no
C12 . C13 . H131 . 111.7 no
H132 . C13 . H131 . 107.4 no
C12 . C13 . H133 . 107.6 no
H132 . C13 . H133 . 108.4 no
H131 . C13 . H133 . 110.8 no
C12 . C14 . H142 . 108.6 no
C12 . C14 . H141 . 108.3 no
H142 . C14 . H141 . 110.8 no
C12 . C14 . H143 . 109.1 no
H142 . C14 . H143 . 111.0 no
H141 . C14 . H143 . 108.9 no
C11 . C15 . N16 . 103.53(19) yes
C11 . C15 . H152 . 110.4 no
N16 . C15 . H152 . 111.3 no
C11 . C15 . H151 . 109.1 no
N16 . C15 . H151 . 109.8 no
H152 . C15 . H151 . 112.3 no
C15 . N16 . C17 . 114.7(2) yes
C15 . N16 . H161 . 124.4(12) no
C17 . N16 . H161 . 120.8(12) no
N10 . C17 . N16 . 107.6(2) yes
N10 . C17 . O18 . 126.1(2) yes
N16 . C17 . O18 . 126.4(3) yes
N3 . C19 . C20 . 103.02(18) yes
N3 . C19 . H192 . 111.8 no
C20 . C19 . H192 . 111.2 no
N3 . C19 . H191 . 109.7 no
C20 . C19 . H191 . 112.9 no
H192 . C19 . H191 . 108.2 no
C19 . C20 . N21 . 102.23(18) yes
C19 . C20 . C28 . 114.78(19) yes
N21 . C20 . C28 . 111.63(19) yes
C19 . C20 . H201 . 108.1 no
N21 . C20 . H201 . 111.4 no
C28 . C20 . H201 . 108.6 no
C20 . N21 . C2 . 113.15(18) yes
C20 . N21 . C22 . 121.9(2) yes
C2 . N21 . C22 . 124.9(2) yes
N21 . C22 . N23 . 114.4(2) yes
N21 . C22 . C27 . 122.9(2) yes
N23 . C22 . C27 . 122.6(2) yes
C22 . N23 . C24 . 115.3(2) yes
N23 . C24 . N25 . 128.1(3) yes
N23 . C24 . H241 . 116.1 no
N25 . C24 . H241 . 115.8 no
C24 . N25 . C26 . 113.6(2) yes
N25 . C26 . C27 . 126.2(3) yes
N25 . C26 . Cl1 . 116.1(2) yes
C27 . C26 . Cl1 . 117.7(2) yes
C22 . C27 . C26 . 114.2(3) yes
C22 . C27 . H271 . 124.3 no
C26 . C27 . H271 . 121.5 no
C20 . C28 . C29 . 109.9(2) yes
C20 . C28 . C30 . 112.8(2) yes
C29 . C28 . C30 . 111.6(2) yes
C20 . C28 . H281 . 107.3 no
C29 . C28 . H281 . 107.0 no
C30 . C28 . H281 . 107.9 no
C28 . C29 . H293 . 110.0 no
C28 . C29 . H292 . 109.2 no
H293 . C29 . H292 . 109.4 no
C28 . C29 . H291 . 109.1 no
H293 . C29 . H291 . 111.2 no
H292 . C29 . H291 . 107.9 no
C28 . C30 . H303 . 109.7 no
C28 . C30 . H302 . 109.2 no
H303 . C30 . H302 . 107.6 no
C28 . C30 . H301 . 111.0 no
H303 . C30 . H301 . 110.0 no
H302 . C30 . H301 . 109.2 no

loop_
_geom_bond_atom_site_label_1
_geom_bond_site_symmetry_1
_geom_bond_atom_site_label_2
_geom_bond_site_symmetry_2
_geom_bond_distance
_geom_bond_publ_flag
O1 . C2 . 1.205(3) yes
C2 . N3 . 1.391(3) yes
C2 . N21 . 1.389(3) yes
N3 . C4 . 1.396(3) yes
N3 . C19 . 1.482(3) yes
C4 . N5 . 1.341(3) yes
C4 . C9 . 1.397(3) yes
N5 . C6 . 1.340(3) yes
C6 . N7 . 1.323(3) yes
C6 . H61 . 0.967 no
N7 . C8 . 1.345(3) yes
C8 . C9 . 1.390(3) yes
C8 . N10 . 1.389(3) yes
C9 . H91 . 0.941 no
N10 . C11 . 1.488(3) yes
N10 . C17 . 1.392(3) yes
C11 . C12 . 1.537(3) yes
C11 . C15 . 1.555(3) yes
C11 . H111 . 0.987 no
C12 . C13 . 1.529(3) yes
C12 . C14 . 1.532(3) yes
C12 . H121 . 1.010 no
C13 . H132 . 0.964 no
C13 . H131 . 0.953 no
C13 . H133 . 0.981 no
C14 . H142 . 0.974 no
C14 . H141 . 0.989 no
C14 . H143 . 0.955 no
C15 . N16 . 1.438(3) yes
C15 . H152 . 0.976 no
C15 . H151 . 1.013 no
N16 . C17 . 1.346(3) yes
N16 . H161 . 0.843(16) no
C17 . O18 . 1.213(3) yes
C19 . C20 . 1.544(3) yes
C19 . H192 . 0.977 no
C19 . H191 . 0.988 no
C20 . N21 . 1.480(3) yes
C20 . C28 . 1.538(3) yes
C20 . H201 . 1.003 no
N21 . C22 . 1.392(3) yes
C22 . N23 . 1.349(3) yes
C22 . C27 . 1.389(4) yes
N23 . C24 . 1.335(3) yes
C24 . N25 . 1.332(4) yes
C24 . H241 . 0.977 no
N25 . C26 . 1.315(3) yes
C26 . C27 . 1.385(3) yes
C26 . Cl1 . 1.743(3) yes
C27 . H271 . 0.937 no
C28 . C29 . 1.533(3) yes
C28 . C30 . 1.509(3) yes
C28 . H281 . 1.000 no
C29 . H293 . 0.966 no
C29 . H292 . 0.956 no
C29 . H291 . 0.979 no
C30 . H303 . 0.972 no
C30 . H302 . 0.975 no
C30 . H301 . 0.966 no

loop_
_geom_hbond_atom_site_label_D
_geom_hbond_site_symmetry_D
_geom_hbond_atom_site_label_H
_geom_hbond_site_symmetry_H
_geom_hbond_atom_site_label_A
_geom_hbond_site_symmetry_A
_geom_hbond_angle_DHA
_geom_hbond_distance_DH
_geom_hbond_distance_HA
_geom_hbond_distance_DA
_geom_hbond_publ_flag
C9 . H91 . O1 . 120 0.94 2.22 2.812(3) yes
C19 . H192 . O18 1_655 153 0.98 2.47 3.371(3) yes
C19 . H191 . O1 3_556 146 0.99 2.58 3.444(3) yes
C29 . H292 . O18 1_655 157 0.96 2.39 3.289(3) yes
C30 . H303 . N7 4_756 141 0.97 2.58 3.389(3) yes
N16 . H161 . N5 1_455 171(3) 0.843 2.206 3.042(3) yes
